data_4130455
loop_
_publ_author_name
'Xiao, Dianne J.'
'Gonzalez, Miguel I.'
'Darago, Lucy E.'
'Vogiatzis, Konstantinos D.'
'Haldoupis, Emmanuel'
'Gagliardi, Laura'
'Long, Jeffrey R.'

_publ_section_title
;
 Selective, Tunable O2 Binding in Cobalt(II)-Triazolate/Pyrazolate
 Metal-Organic Frameworks.
;
_journal_issue 22
_journal_name_full 'Journal of the American Chemical Society'
_journal_page_first 7161
_journal_page_last 7170
_journal_paper_doi 10.1021/jacs.6b03680
_journal_volume 138
_journal_year 2016
_chemical_formula_moiety '(C201 H123 Cl6 Co27.26 N144 O9) Co3.26'
_chemical_formula_sum 'C201 H123 Cl6 Co27.26 N144 O9'
_chemical_formula_weight 6383.55
_chemical_name_common Co-BTTri
_space_group_crystal_system cubic
_space_group_IT_number 226
_space_group_name_Hall '-F 4a 2 3'
_space_group_name_H-M_alt 'F m -3 c'
_atom_sites_solution_hydrogens geom
_atom_sites_solution_primary direct
_atom_sites_solution_secondary difmap
_audit_creation_date 2016-02-03
_audit_creation_method
;
Olex2 1.2
(compiled 2015.09.30 svn.r3233 for OlexSys, GUI svn.r5103)
;
_cell_angle_alpha 90
_cell_angle_beta 90
_cell_angle_gamma 90
_cell_formula_units_Z 4
_cell_length_a 37.0668(10)
_cell_length_b 37.0668(10)
_cell_length_c 37.0668(10)
_cell_measurement_reflns_used 9877
_cell_measurement_temperature 100(2)
_cell_measurement_theta_max 27.809
_cell_measurement_theta_min 2.679
_cell_volume 50928(2)
_computing_cell_refinement 'SAINT v8.34A (Bruker, 2013)'
_computing_data_collection 'Bruker APEX 2'
_computing_data_reduction 'SAINT v8.34A (Bruker, 2013)'
_computing_molecular_graphics 'Olex2 (Dolomanov et al., 2009)'
_computing_publication_material 'Olex2 (Dolomanov et al., 2009)'
_computing_structure_refinement 'ShelXL (Sheldrick, 2015)'
_computing_structure_solution 'ShelXT (Sheldrick, 2015)'
_diffrn_ambient_temperature 100(2)
_diffrn_detector_area_resol_mean 10.42
_diffrn_measured_fraction_theta_full 0.999
_diffrn_measured_fraction_theta_max 0.999
_diffrn_measurement_device_type 'Bruker PHOTON100 CMOS diffractometer'
_diffrn_measurement_method '\f and \w scans'
_diffrn_radiation_monochromator 'channel-cut Si(111) crystal'
_diffrn_radiation_type synchrotron
_diffrn_radiation_wavelength 0.7749
_diffrn_reflns_av_R_equivalents 0.0694
_diffrn_reflns_av_unetI/netI 0.0195
_diffrn_reflns_Laue_measured_fraction_full 0.999
_diffrn_reflns_Laue_measured_fraction_max 0.999
_diffrn_reflns_limit_h_max 44
_diffrn_reflns_limit_h_min -42
_diffrn_reflns_limit_k_max 44
_diffrn_reflns_limit_k_min -44
_diffrn_reflns_limit_l_max 42
_diffrn_reflns_limit_l_min -44
_diffrn_reflns_number 78420
_diffrn_reflns_point_group_measured_fraction_full 0.999
_diffrn_reflns_point_group_measured_fraction_max 0.999
_diffrn_reflns_theta_full 27.706
_diffrn_reflns_theta_max 27.809
_diffrn_reflns_theta_min 2.396
_diffrn_source 'Advanced Light Source station 11.3.1'
_diffrn_standards_number 0
_exptl_absorpt_coefficient_mu 0.942
_exptl_absorpt_correction_T_max 0.834
_exptl_absorpt_correction_T_min 0.475
_exptl_absorpt_correction_type multi-scan
_exptl_absorpt_process_details
;
SADABS-2014/5 (Bruker,2014) was used for absorption correction.
wR2(int) was 0.1468 before and 0.0745 after correction.
The Ratio of minimum to maximum transmission is 0.5697.
The \l/2 correction factor is Not present.
;
_exptl_crystal_colour 'dark brown'
_exptl_crystal_density_diffrn 0.833
_exptl_crystal_density_method 'not measured'
_exptl_crystal_description cube
_exptl_crystal_F_000 12665
_exptl_crystal_size_max 0.2
_exptl_crystal_size_mid 0.2
_exptl_crystal_size_min 0.2
_refine_diff_density_max 0.406
_refine_diff_density_min -0.800
_refine_diff_density_rms 0.051
_refine_ls_extinction_method none
_refine_ls_goodness_of_fit_ref 1.082
_refine_ls_hydrogen_treatment constr
_refine_ls_matrix_type full
_refine_ls_number_parameters 87
_refine_ls_number_reflns 2059
_refine_ls_number_restraints 0
_refine_ls_restrained_S_all 1.082
_refine_ls_R_factor_all 0.0418
_refine_ls_R_factor_gt 0.0355
_refine_ls_shift/su_max 0.001
_refine_ls_shift/su_mean 0.000
_refine_ls_structure_factor_coef Fsqd
_refine_ls_weighting_details 'w=1/[\s^2^(Fo^2^)+(0.0487P)^2^+193.5160P] where P=(Fo^2^+2Fc^2^)/3'
_refine_ls_weighting_scheme calc
_refine_ls_wR_factor_gt 0.0966
_refine_ls_wR_factor_ref 0.1003
_reflns_Friedel_coverage 0.000
_reflns_number_gt 1781
_reflns_number_total 2059
_reflns_threshold_expression 'I > 2\s(I)'
_cod_data_source_file ja6b03680_si_002.cif
_cod_data_source_block Co-BTTri-Activated
_cod_original_cell_volume 50928(4)
_cod_original_sg_symbol_Hall '-F 4c 2 3'
_cod_database_code 4130455
_shelx_space_group_comment
;
The symmetry employed for this shelxl refinement is uniquely defined
by the following loop, which should always be used as a source of
symmetry information in preference to the above space-group names.
They are only intended as comments.
;
_shelx_estimated_absorpt_t_max 0.834
_shelx_estimated_absorpt_t_min 0.834
_olex2_refinement_description
;
1. Fixed Uiso
 At 1.2 times of:
  All C(H) groups
2. Shared sites
{N3B, C1A}
{C1B, N3A}
3. Uiso/Uaniso restraints and constraints
Uanis(N3B) = Uanis(C1A)
Uanis(N3A) = Uanis(C1B)
4. Others
 Fixed Sof: O1(0.1875) N3A(0.932) C1A(0.932) H1A(0.932) Co2(0.068) N3B(0.068)
 C1B(0.068) H1B(0.068)
5.a Aromatic/amide H refined with riding coordinates:
 C4(H4), C1A(H1A), C1B(H1B)
;
_shelx_shelxl_version_number 2014/7
_olex2_submission_special_instructions 'No special instructions were received'

loop_
_space_group_symop_operation_xyz
'x, y, z'
'-x, -y, z'
'-x, y, -z'
'x, -y, -z'
'z, x, y'
'z, -x, -y'
'-z, -x, y'
'-z, x, -y'
'y, z, x'
'-y, z, -x'
'y, -z, -x'
'-y, -z, x'
'y+1/2, x+1/2, -z+1/2'
'-y+1/2, -x+1/2, -z+1/2'
'y+1/2, -x+1/2, z+1/2'
'-y+1/2, x+1/2, z+1/2'
'x+1/2, z+1/2, -y+1/2'
'-x+1/2, z+1/2, y+1/2'
'-x+1/2, -z+1/2, -y+1/2'
'x+1/2, -z+1/2, y+1/2'
'z+1/2, y+1/2, -x+1/2'
'z+1/2, -y+1/2, x+1/2'
'-z+1/2, y+1/2, x+1/2'
'-z+1/2, -y+1/2, -x+1/2'
'x, y+1/2, z+1/2'
'-x, -y+1/2, z+1/2'
'-x, y+1/2, -z+1/2'
'x, -y+1/2, -z+1/2'
'z, x+1/2, y+1/2'
'z, -x+1/2, -y+1/2'
'-z, -x+1/2, y+1/2'
'-z, x+1/2, -y+1/2'
'y, z+1/2, x+1/2'
'-y, z+1/2, -x+1/2'
'y, -z+1/2, -x+1/2'
'-y, -z+1/2, x+1/2'
'y+1/2, x+1, -z+1'
'-y+1/2, -x+1, -z+1'
'y+1/2, -x+1, z+1'
'-y+1/2, x+1, z+1'
'x+1/2, z+1, -y+1'
'-x+1/2, z+1, y+1'
'-x+1/2, -z+1, -y+1'
'x+1/2, -z+1, y+1'
'z+1/2, y+1, -x+1'
'z+1/2, -y+1, x+1'
'-z+1/2, y+1, x+1'
'-z+1/2, -y+1, -x+1'
'x+1/2, y, z+1/2'
'-x+1/2, -y, z+1/2'
'-x+1/2, y, -z+1/2'
'x+1/2, -y, -z+1/2'
'z+1/2, x, y+1/2'
'z+1/2, -x, -y+1/2'
'-z+1/2, -x, y+1/2'
'-z+1/2, x, -y+1/2'
'y+1/2, z, x+1/2'
'-y+1/2, z, -x+1/2'
'y+1/2, -z, -x+1/2'
'-y+1/2, -z, x+1/2'
'y+1, x+1/2, -z+1'
'-y+1, -x+1/2, -z+1'
'y+1, -x+1/2, z+1'
'-y+1, x+1/2, z+1'
'x+1, z+1/2, -y+1'
'-x+1, z+1/2, y+1'
'-x+1, -z+1/2, -y+1'
'x+1, -z+1/2, y+1'
'z+1, y+1/2, -x+1'
'z+1, -y+1/2, x+1'
'-z+1, y+1/2, x+1'
'-z+1, -y+1/2, -x+1'
'x+1/2, y+1/2, z'
'-x+1/2, -y+1/2, z'
'-x+1/2, y+1/2, -z'
'x+1/2, -y+1/2, -z'
'z+1/2, x+1/2, y'
'z+1/2, -x+1/2, -y'
'-z+1/2, -x+1/2, y'
'-z+1/2, x+1/2, -y'
'y+1/2, z+1/2, x'
'-y+1/2, z+1/2, -x'
'y+1/2, -z+1/2, -x'
'-y+1/2, -z+1/2, x'
'y+1, x+1, -z+1/2'
'-y+1, -x+1, -z+1/2'
'y+1, -x+1, z+1/2'
'-y+1, x+1, z+1/2'
'x+1, z+1, -y+1/2'
'-x+1, z+1, y+1/2'
'-x+1, -z+1, -y+1/2'
'x+1, -z+1, y+1/2'
'z+1, y+1, -x+1/2'
'z+1, -y+1, x+1/2'
'-z+1, y+1, x+1/2'
'-z+1, -y+1, -x+1/2'
'-x, -y, -z'
'x, y, -z'
'x, -y, z'
'-x, y, z'
'-z, -x, -y'
'-z, x, y'
'z, x, -y'
'z, -x, y'
'-y, -z, -x'
'y, -z, x'
'-y, z, x'
'y, z, -x'
'-y-1/2, -x-1/2, z-1/2'
'y-1/2, x-1/2, z-1/2'
'-y-1/2, x-1/2, -z-1/2'
'y-1/2, -x-1/2, -z-1/2'
'-x-1/2, -z-1/2, y-1/2'
'x-1/2, -z-1/2, -y-1/2'
'x-1/2, z-1/2, y-1/2'
'-x-1/2, z-1/2, -y-1/2'
'-z-1/2, -y-1/2, x-1/2'
'-z-1/2, y-1/2, -x-1/2'
'z-1/2, -y-1/2, -x-1/2'
'z-1/2, y-1/2, x-1/2'
'-x, -y+1/2, -z+1/2'
'x, y+1/2, -z+1/2'
'x, -y+1/2, z+1/2'
'-x, y+1/2, z+1/2'
'-z, -x+1/2, -y+1/2'
'-z, x+1/2, y+1/2'
'z, x+1/2, -y+1/2'
'z, -x+1/2, y+1/2'
'-y, -z+1/2, -x+1/2'
'y, -z+1/2, x+1/2'
'-y, z+1/2, x+1/2'
'y, z+1/2, -x+1/2'
'-y-1/2, -x, z'
'y-1/2, x, z'
'-y-1/2, x, -z'
'y-1/2, -x, -z'
'-x-1/2, -z, y'
'x-1/2, -z, -y'
'x-1/2, z, y'
'-x-1/2, z, -y'
'-z-1/2, -y, x'
'-z-1/2, y, -x'
'z-1/2, -y, -x'
'z-1/2, y, x'
'-x+1/2, -y, -z+1/2'
'x+1/2, y, -z+1/2'
'x+1/2, -y, z+1/2'
'-x+1/2, y, z+1/2'
'-z+1/2, -x, -y+1/2'
'-z+1/2, x, y+1/2'
'z+1/2, x, -y+1/2'
'z+1/2, -x, y+1/2'
'-y+1/2, -z, -x+1/2'
'y+1/2, -z, x+1/2'
'-y+1/2, z, x+1/2'
'y+1/2, z, -x+1/2'
'-y, -x-1/2, z'
'y, x-1/2, z'
'-y, x-1/2, -z'
'y, -x-1/2, -z'
'-x, -z-1/2, y'
'x, -z-1/2, -y'
'x, z-1/2, y'
'-x, z-1/2, -y'
'-z, -y-1/2, x'
'-z, y-1/2, -x'
'z, -y-1/2, -x'
'z, y-1/2, x'
'-x+1/2, -y+1/2, -z'
'x+1/2, y+1/2, -z'
'x+1/2, -y+1/2, z'
'-x+1/2, y+1/2, z'
'-z+1/2, -x+1/2, -y'
'-z+1/2, x+1/2, y'
'z+1/2, x+1/2, -y'
'z+1/2, -x+1/2, y'
'-y+1/2, -z+1/2, -x'
'y+1/2, -z+1/2, x'
'-y+1/2, z+1/2, x'
'y+1/2, z+1/2, -x'
'-y, -x, z-1/2'
'y, x, z-1/2'
'-y, x, -z-1/2'
'y, -x, -z-1/2'
'-x, -z, y-1/2'
'x, -z, -y-1/2'
'x, z, y-1/2'
'-x, z, -y-1/2'
'-z, -y, x-1/2'
'-z, y, -x-1/2'
'z, -y, -x-1/2'
'z, y, x-1/2'

loop_
_atom_site_label
_atom_site_type_symbol
_atom_site_fract_x
_atom_site_fract_y
_atom_site_fract_z
_atom_site_U_iso_or_equiv
_atom_site_adp_type
_atom_site_occupancy
_atom_site_site_symmetry_order
_atom_site_calc_flag
_atom_site_refinement_flags_posn
_atom_site_refinement_flags_adp
_atom_site_refinement_flags_occupancy
_atom_site_disorder_assembly
_atom_site_disorder_group
Co1 Co 0.24613(2) 0.5000 0.31374(2) 0.01984(16) Uani 1 2 d S T P . .
Cl1 Cl 0.2500 0.5000 0.2500 0.0248(3) Uani 1 8 d S T P . .
O1 O 0.2428(4) 0.5000 0.3754(5) 0.184(8) Uani 0.375 2 d S T P . .
N1 N 0.28391(5) 0.53665(4) 0.31591(5) 0.0225(4) Uani 1 1 d . . . . .
N2 N 0.31070(5) 0.53650(4) 0.29175(5) 0.0223(4) Uani 1 1 d . . . . .
C2 C 0.32027(6) 0.58208(6) 0.32626(6) 0.0254(5) Uani 1 1 d . . . . .
C3 C 0.33780(6) 0.61453(6) 0.34077(6) 0.0253(5) Uani 1 1 d . . . . .
C4 C 0.32421(6) 0.63158(6) 0.37132(6) 0.0254(5) Uani 1 1 d . . . . .
H4 H 0.3033 0.6222 0.3827 0.030 Uiso 1 1 calc R . . . .
N3A N 0.33304(5) 0.56378(5) 0.29722(5) 0.0261(4) Uani 0.932 1 d . . . A 1
C1A C 0.28932(6) 0.56494(5) 0.33743(6) 0.0256(5) Uani 0.932 1 d . . . A 1
H1A H 0.2744 0.5720 0.3570 0.031 Uiso 0.932 1 calc R . . A 1
Co2 Co 0.24830(15) 0.5726(2) 0.36408(19) 0.065(2) Uani 0.068 1 d . . . A 2
N3B N 0.28932(6) 0.56494(5) 0.33743(6) 0.0256(5) Uani 0.068 1 d . . . A 2
C1B C 0.33304(5) 0.56378(5) 0.29722(5) 0.0261(4) Uani 0.068 1 d . . . A 2
H1B H 0.3539 0.5695 0.2835 0.031 Uiso 0.068 1 calc R . . A 2

loop_
_atom_site_aniso_label
_atom_site_aniso_U_11
_atom_site_aniso_U_22
_atom_site_aniso_U_33
_atom_site_aniso_U_23
_atom_site_aniso_U_13
_atom_site_aniso_U_12
Co1 0.0201(2) 0.0125(2) 0.0269(3) 0.000 0.00120(16) 0.000
Cl1 0.0257(5) 0.0232(7) 0.0257(5) 0.000 0.000 0.000
O1 0.110(11) 0.31(3) 0.132(14) 0.000 -0.041(10) 0.000
N1 0.0258(9) 0.0182(8) 0.0235(9) -0.0013(7) 0.0020(7) 0.0007(7)
N2 0.0258(9) 0.0170(8) 0.0240(9) 0.0011(7) -0.0021(7) -0.0043(7)
C2 0.0289(11) 0.0221(10) 0.0251(11) -0.0056(9) 0.0014(9) -0.0023(9)
C3 0.0255(11) 0.0232(11) 0.0272(11) -0.0054(9) 0.0026(9) -0.0051(9)
C4 0.0238(10) 0.0264(11) 0.0260(11) -0.0038(9) 0.0059(9) -0.0084(9)
N3A 0.0288(10) 0.0239(10) 0.0256(10) -0.0035(8) 0.0025(8) -0.0064(8)
C1A 0.0296(11) 0.0199(10) 0.0272(11) -0.0068(9) 0.0020(9) 0.0001(9)
Co2 0.025(3) 0.109(6) 0.061(4) -0.025(4) -0.009(3) 0.005(3)
N3B 0.0296(11) 0.0199(10) 0.0272(11) -0.0068(9) 0.0020(9) 0.0001(9)
C1B 0.0288(10) 0.0239(10) 0.0256(10) -0.0035(8) 0.0025(8) -0.0064(8)

loop_
_atom_type_symbol
_atom_type_description
_atom_type_scat_dispersion_real
_atom_type_scat_dispersion_imag
_atom_type_scat_source
C C 0.0040 0.0020 'International Tables Vol C Tables 4.2.6.8 and 6.1.1.4'
H H 0.0000 0.0000 'International Tables Vol C Tables 4.2.6.8 and 6.1.1.4'
Cl Cl 0.1484 0.1585 'International Tables Vol C Tables 4.2.6.8 and 6.1.1.4'
Co Co 0.3494 0.9721 'International Tables Vol C Tables 4.2.6.8 and 6.1.1.4'
N N 0.0080 0.0040 'International Tables Vol C Tables 4.2.6.8 and 6.1.1.4'
O O 0.0140 0.0070 'International Tables Vol C Tables 4.2.6.8 and 6.1.1.4'

loop_
_geom_angle_atom_site_label_1
_geom_angle_atom_site_label_2
_geom_angle_atom_site_label_3
_geom_angle
_geom_angle_site_symmetry_1
_geom_angle_site_symmetry_3
O1 Co1 Cl1 179.6(4) . .
N1 Co1 Cl1 89.87(5) 99_565 .
N1 Co1 Cl1 89.87(5) . .
N1 Co1 O1 89.8(3) . .
N1 Co1 O1 89.8(3) 99_565 .
N1 Co1 N1 88.16(10) . 99_565
N1 Co1 N2 92.07(7) . 47_544
N1 Co1 N2 179.04(8) . 141_665
N1 Co1 N2 92.07(7) 99_565 141_665
N1 Co1 N2 179.04(8) 99_565 47_544
N2 Co1 Cl1 89.20(5) 141_665 .
N2 Co1 Cl1 89.20(5) 47_544 .
N2 Co1 O1 91.1(3) 47_544 .
N2 Co1 O1 91.1(3) 141_665 .
N2 Co1 N2 87.68(10) 141_665 47_544
Co1 Cl1 Co1 180.000(19) 141_665 93_445
Co1 Cl1 Co1 90.0 141_665 .
Co1 Cl1 Co1 90.0 93_445 .
Co1 Cl1 Co1 90.0 141_665 145_565
Co1 Cl1 Co1 90.0 93_445 145_565
Co1 Cl1 Co1 180.0 145_565 .
N2 N1 Co1 120.14(13) . .
C1A N1 Co1 132.84(15) . .
C1A N1 N2 107.00(17) . .
N3B N1 Co1 132.84(15) . .
N3B N1 N2 107.00(17) . .
N1 N2 Co1 121.81(13) . 93_445
N3A N2 Co1 127.14(14) . 93_445
N3A N2 N1 111.05(16) . .
C1B N2 Co1 127.14(14) . 93_445
C1B N2 N1 111.05(16) . .
N3A C2 C3 123.05(19) . .
N3A C2 C1A 107.36(18) . .
C1A C2 C3 129.57(19) . .
N3B C2 C3 129.57(19) . .
C1B C2 C3 123.05(19) . .
C1B C2 N3B 107.36(18) . .
C4 C3 C2 120.66(19) . .
C4 C3 C2 120.48(19) 12_665 .
C4 C3 C4 118.9(2) . 12_665
C3 C4 C3 121.1(2) . 6_566
C3 C4 H4 119.4 . .
C3 C4 H4 119.4 6_566 .
N2 N3A C2 106.59(17) . .
N1 C1A C2 107.99(18) . .
N1 C1A H1A 126.0 . .
C2 C1A H1A 126.0 . .
N3B Co2 C1B 110.6(3) . 47_544
N1 N3B C2 107.99(18) . .
N1 N3B Co2 108.6(3) . .
C2 N3B Co2 141.5(3) . .
N2 C1B C2 106.59(17) . .
N2 C1B Co2 110.1(2) . 93_445
N2 C1B H1B 126.7 . .
C2 C1B Co2 139.6(3) . 93_445
C2 C1B H1B 126.7 . .
Co2 C1B H1B 22.3 93_445 .

loop_
_geom_bond_atom_site_label_1
_geom_bond_atom_site_label_2
_geom_bond_distance
_geom_bond_site_symmetry_2
Co1 Cl1 2.3668(4) .
Co1 O1 2.290(17) .
Co1 N1 1.9527(17) 99_565
Co1 N1 1.9526(17) .
Co1 N2 1.9529(18) 47_544
Co1 N2 1.9529(18) 141_665
Cl1 Co1 2.3667(4) 93_445
Cl1 Co1 2.3667(4) 145_565
Cl1 Co1 2.3667(4) 141_665
N1 N2 1.337(2) .
N1 C1A 1.333(3) .
N1 N3B 1.333(3) .
N2 Co1 1.9531(18) 93_445
N2 N3A 1.323(2) .
N2 C1B 1.323(2) .
C2 C3 1.469(3) .
C2 N3A 1.358(3) .
C2 C1A 1.375(3) .
C2 N3B 1.375(3) .
C2 C1B 1.358(3) .
C3 C4 1.393(3) 12_665
C3 C4 1.391(3) .
C4 C3 1.393(3) 6_566
C4 H4 0.9500 .
C1A H1A 0.9500 .
Co2 N3B 1.835(6) .
Co2 C1B 2.068(6) 47_544
C1B Co2 2.068(6) 93_445
C1B H1B 0.9500 .

loop_
_geom_torsion_atom_site_label_1
_geom_torsion_atom_site_label_2
_geom_torsion_atom_site_label_3
_geom_torsion_atom_site_label_4
_geom_torsion
_geom_torsion_site_symmetry_1
_geom_torsion_site_symmetry_4
Co1 N1 N2 Co1 -0.6(2) . 93_445
Co1 N1 N2 N3A 178.62(13) . .
Co1 N1 N2 C1B 178.62(13) . .
Co1 N1 C1A C2 -178.88(15) . .
Co1 N1 N3B C2 -178.88(15) . .
Co1 N1 N3B Co2 -11.3(4) . .
Co1 N2 N3A C2 179.61(15) 93_445 .
Co1 N2 C1B C2 179.61(15) 93_445 .
Co1 N2 C1B Co2 16.7(3) 93_445 93_445
N1 N2 N3A C2 0.5(2) . .
N1 N2 C1B C2 0.5(2) . .
N1 N2 C1B Co2 -162.4(3) . 93_445
N2 N1 C1A C2 -0.6(2) . .
N2 N1 N3B C2 -0.6(2) . .
N2 N1 N3B Co2 167.0(3) . .
C2 C3 C4 C3 179.51(15) . 6_566
C3 C2 N3A N2 -179.72(19) . .
C3 C2 C1A N1 179.7(2) . .
C3 C2 N3B N1 179.7(2) . .
C3 C2 N3B Co2 18.7(6) . .
C3 C2 C1B N2 -179.72(19) . .
C3 C2 C1B Co2 -24.9(5) . 93_445
C4 C3 C4 C3 -0.2(4) 12_665 6_566
N3A C2 C3 C4 1.8(3) . 12_665
N3A C2 C3 C4 -177.9(2) . .
N3A C2 C1A N1 0.9(3) . .
C1A N1 N2 Co1 -179.11(14) . 93_445
C1A N1 N2 N3A 0.1(2) . .
C1A C2 C3 C4 -176.8(2) . 12_665
C1A C2 C3 C4 3.5(4) . .
C1A C2 N3A N2 -0.8(2) . .
N3B N1 N2 Co1 -179.11(14) . 93_445
N3B N1 N2 C1B 0.1(2) . .
N3B C2 C3 C4 -176.8(2) . 12_665
N3B C2 C3 C4 3.5(4) . .
N3B C2 C1B N2 -0.8(2) . .
N3B C2 C1B Co2 153.9(4) . 93_445
C1B C2 C3 C4 1.8(3) . 12_665
C1B C2 C3 C4 -177.9(2) . .
C1B C2 N3B N1 0.9(3) . .
C1B C2 N3B Co2 -160.1(4) . .
C1B Co2 N3B N1 -38.7(5) 47_544 .
C1B Co2 N3B C2 122.1(4) 47_544 .
